data_7105367
loop_
_publ_author_name
'Ehm, Christian'
'Lentz, Dieter'

_publ_section_title
;
 Diels-Alder reactions of 1,1,4,4-tetrafluorobutatriene.
;
_journal_issue 14
_journal_name_full 'Chemical communications (Cambridge, England)'
_journal_page_first 2399
_journal_page_last 2401
_journal_paper_doi 10.1039/b922424f
_journal_volume 46
_journal_year 2010
_chemical_formula_sum 'C24 H14 F4 O'
_chemical_formula_weight 394.35
_chemical_name_common
;2,3-bis(difluoromethylene)-1,2,3,4-tetrahydro-1,4-diphenyl-
1,4-epoxynaphthalene
;
_chemical_name_systematic
;
?
;
_space_group_IT_number 14
_symmetry_cell_setting monoclinic
_symmetry_space_group_name_Hall '-P 2yn'
_symmetry_space_group_name_H-M 'P 1 21/n 1'
_atom_sites_solution_hydrogens geom
_atom_sites_solution_primary direct
_atom_sites_solution_secondary difmap
_audit_creation_method SHELXL-97
_cell_angle_alpha 90.00
_cell_angle_beta 91.120(10)
_cell_angle_gamma 90.00
_cell_formula_units_Z 8
_cell_length_a 14.810(6)
_cell_length_b 8.927(3)
_cell_length_c 26.933(10)
_cell_measurement_reflns_used 771
_cell_measurement_temperature 133(2)
_cell_measurement_theta_max 25.1
_cell_measurement_theta_min 2.7
_cell_volume 3560(2)
_computing_cell_refinement 'SAINT (Bruker-AXS)'
_computing_data_collection 'SMART (Bruker-AXS)'
_computing_data_reduction 'SAINT (Bruker-AXS)'
_computing_publication_material 'WINGX (Farrugia)'
_computing_structure_refinement 'SHELXL-97 (Sheldrick, 1997)'
_computing_structure_solution 'SIR 97 (Altomare et al, 1997)'
_diffrn_ambient_temperature 133(2)
_diffrn_measured_fraction_theta_full 0.993
_diffrn_measured_fraction_theta_max 0.993
_diffrn_measurement_device_type 'BRUKER-AXS SMART CCD'
_diffrn_measurement_method 'omega scan'
_diffrn_radiation_monochromator graphite
_diffrn_radiation_source 'sealed tube'
_diffrn_radiation_type MoK\a
_diffrn_radiation_wavelength 0.71073
_diffrn_reflns_av_R_equivalents 0.1449
_diffrn_reflns_av_sigmaI/netI 0.1502
_diffrn_reflns_limit_h_max 16
_diffrn_reflns_limit_h_min -16
_diffrn_reflns_limit_k_max 9
_diffrn_reflns_limit_k_min -7
_diffrn_reflns_limit_l_max 29
_diffrn_reflns_limit_l_min -29
_diffrn_reflns_number 21334
_diffrn_reflns_theta_full 23.25
_diffrn_reflns_theta_max 23.25
_diffrn_reflns_theta_min 2.40
_exptl_absorpt_coefficient_mu 0.118
_exptl_absorpt_correction_T_max 0.862
_exptl_absorpt_correction_T_min 0.7455
_exptl_absorpt_correction_type multi-scan
_exptl_absorpt_process_details 'SADABS (Bruker-AXS)'
_exptl_crystal_colour colorless
_exptl_crystal_density_diffrn 1.472
_exptl_crystal_density_method 'not measured'
_exptl_crystal_description needle
_exptl_crystal_F_000 1616
_exptl_crystal_size_max 0.22
_exptl_crystal_size_mid 0.07
_exptl_crystal_size_min 0.06
_refine_diff_density_max 0.445
_refine_diff_density_min -0.682
_refine_diff_density_rms 0.121
_refine_ls_extinction_method none
_refine_ls_goodness_of_fit_ref 0.987
_refine_ls_hydrogen_treatment constr
_refine_ls_matrix_type full
_refine_ls_number_parameters 523
_refine_ls_number_reflns 5070
_refine_ls_number_restraints 0
_refine_ls_restrained_S_all 0.987
_refine_ls_R_factor_all 0.1560
_refine_ls_R_factor_gt 0.0971
_refine_ls_shift/su_max 0.000
_refine_ls_shift/su_mean 0.000
_refine_ls_structure_factor_coef Fsqd
_refine_ls_weighting_details 'calc w=1/[\s^2^(Fo^2^)+(0.1642P)^2^+0.0000P] where P=(Fo^2^+2Fc^2^)/3'
_refine_ls_weighting_scheme calc
_refine_ls_wR_factor_gt 0.2189
_refine_ls_wR_factor_ref 0.2684
_reflns_number_gt 2944
_reflns_number_total 5070
_reflns_threshold_expression >2sigma(I)
_cod_data_source_file b922424f.txt
_cod_data_source_block ce283
_cod_original_sg_symbol_H-M P2(1)/n
_cod_database_code 7105367

loop_
_symmetry_equiv_pos_as_xyz
'x, y, z'
'-x+1/2, y+1/2, -z+1/2'
'-x, -y, -z'
'x-1/2, -y-1/2, z-1/2'

loop_
_atom_site_label
_atom_site_type_symbol
_atom_site_fract_x
_atom_site_fract_y
_atom_site_fract_z
_atom_site_U_iso_or_equiv
_atom_site_adp_type
_atom_site_occupancy
_atom_site_symmetry_multiplicity
_atom_site_calc_flag
_atom_site_refinement_flags
_atom_site_disorder_assembly
_atom_site_disorder_group
C1A C 0.5848(5) 0.1188(8) -0.0267(2) 0.0279(16) Uani 1 1 d . . .
C2A C 0.5761(4) 0.2190(7) 0.0093(2) 0.0245(15) Uani 1 1 d . . .
C3A C 0.6504(4) 0.2743(7) 0.0442(2) 0.0227(15) Uani 1 1 d . . .
C4A C 0.6464(4) 0.1707(7) 0.0893(2) 0.0233(15) Uani 1 1 d . . .
C5A C 0.6992(5) 0.0541(8) 0.1063(2) 0.0310(17) Uani 1 1 d . . .
H5A H 0.7519 0.0242 0.0894 0.037 Uiso 1 1 calc R . .
C6A C 0.6722(5) -0.0187(8) 0.1494(2) 0.0308(17) Uani 1 1 d . . .
H6A H 0.7090 -0.0959 0.1632 0.037 Uiso 1 1 calc R . .
C7A C 0.5917(5) 0.0202(8) 0.1725(2) 0.0295(16) Uani 1 1 d . . .
H7A H 0.5743 -0.0317 0.2016 0.035 Uiso 1 1 calc R . .
C8A C 0.5373(4) 0.1333(7) 0.1536(2) 0.0271(16) Uani 1 1 d . . .
H8A H 0.4821 0.1586 0.1689 0.033 Uiso 1 1 calc R . .
C9A C 0.5652(4) 0.2081(7) 0.1119(2) 0.0272(16) Uani 1 1 d . . .
C10A C 0.5255(4) 0.3392(7) 0.0815(2) 0.0244(15) Uani 1 1 d . . .
C11A C 0.4912(4) 0.2750(7) 0.0314(2) 0.0231(15) Uani 1 1 d . . .
C12A C 0.4119(5) 0.2841(8) 0.0107(2) 0.0273(16) Uani 1 1 d . . .
C13A C 0.7420(4) 0.3105(7) 0.0227(2) 0.0231(15) Uani 1 1 d . . .
C14A C 0.7501(4) 0.3427(8) -0.0275(2) 0.0290(16) Uani 1 1 d . . .
H14A H 0.6980 0.3441 -0.0487 0.035 Uiso 1 1 calc R . .
C15A C 0.8346(5) 0.3730(7) -0.0468(2) 0.0287(16) Uani 1 1 d . . .
H15A H 0.8395 0.3962 -0.0811 0.034 Uiso 1 1 calc R . .
C16A C 0.9110(5) 0.3699(7) -0.0171(2) 0.0280(16) Uani 1 1 d . . .
H16A H 0.9687 0.3867 -0.0309 0.034 Uiso 1 1 calc R . .
C17A C 0.9035(5) 0.3421(7) 0.0334(3) 0.0299(16) Uani 1 1 d . . .
H17A H 0.9557 0.3441 0.0544 0.036 Uiso 1 1 calc R . .
C18A C 0.8185(5) 0.3110(7) 0.0532(2) 0.0266(16) Uani 1 1 d . . .
H18A H 0.8134 0.2902 0.0876 0.032 Uiso 1 1 calc R . .
C19A C 0.4669(4) 0.4473(7) 0.1095(2) 0.0239(15) Uani 1 1 d . . .
C20A C 0.4926(5) 0.5958(7) 0.1174(2) 0.0274(16) Uani 1 1 d . . .
H20A H 0.5477 0.6321 0.1045 0.033 Uiso 1 1 calc R . .
C21A C 0.4371(5) 0.6907(8) 0.1443(2) 0.0330(17) Uani 1 1 d . . .
H21A H 0.4549 0.7917 0.1498 0.040 Uiso 1 1 calc R . .
C22A C 0.3559(5) 0.6399(8) 0.1633(2) 0.0308(17) Uani 1 1 d . . .
H22A H 0.3177 0.7061 0.1808 0.037 Uiso 1 1 calc R . .
C23A C 0.3314(5) 0.4903(8) 0.1562(2) 0.0296(16) Uani 1 1 d . . .
H23A H 0.2768 0.4539 0.1697 0.036 Uiso 1 1 calc R . .
C24A C 0.3859(4) 0.3950(8) 0.1299(2) 0.0291(16) Uani 1 1 d . . .
H24A H 0.3687 0.2933 0.1256 0.035 Uiso 1 1 calc R . .
C1B C 0.5346(5) 0.3137(8) 0.2815(2) 0.0295(16) Uani 1 1 d . . .
C2B C 0.5132(4) 0.1891(7) 0.3057(2) 0.0230(15) Uani 1 1 d . . .
C3B C 0.5620(4) 0.1329(7) 0.3534(2) 0.0255(15) Uani 1 1 d . . .
C4B C 0.6354(4) 0.0295(7) 0.3343(2) 0.0230(15) Uani 1 1 d . . .
C5B C 0.7278(4) 0.0402(8) 0.3306(2) 0.0265(16) Uani 1 1 d . . .
H5B H 0.7590 0.1255 0.3432 0.032 Uiso 1 1 calc R . .
C6B C 0.7742(5) -0.0747(8) 0.3084(2) 0.0323(17) Uani 1 1 d . . .
H6B H 0.8380 -0.0692 0.3062 0.039 Uiso 1 1 calc R . .
C7B C 0.7279(5) -0.2000(8) 0.2891(2) 0.0309(17) Uani 1 1 d . . .
H7B H 0.7607 -0.2788 0.2741 0.037 Uiso 1 1 calc R . .
C8B C 0.6328(4) -0.2092(8) 0.2921(2) 0.0275(16) Uani 1 1 d . . .
H8B H 0.6010 -0.2927 0.2786 0.033 Uiso 1 1 calc R . .
C9B C 0.5877(4) -0.0947(7) 0.3148(2) 0.0242(15) Uani 1 1 d . . .
C10B C 0.4868(4) -0.0649(7) 0.3251(2) 0.0229(15) Uani 1 1 d . . .
C11B C 0.4559(4) 0.0634(7) 0.2898(2) 0.0236(15) Uani 1 1 d . . .
C12B C 0.3859(5) 0.0662(7) 0.2603(2) 0.0271(16) Uani 1 1 d . . .
C13B C 0.5818(4) 0.2429(7) 0.3947(2) 0.0233(15) Uani 1 1 d . . .
C14B C 0.5300(4) 0.3738(7) 0.3993(2) 0.0259(16) Uani 1 1 d . . .
H14B H 0.4837 0.3961 0.3756 0.031 Uiso 1 1 calc R . .
C15B C 0.5466(4) 0.4698(8) 0.4385(2) 0.0278(16) Uani 1 1 d . . .
H15B H 0.5128 0.5599 0.4408 0.033 Uiso 1 1 calc R . .
C16B C 0.6112(4) 0.4378(7) 0.4744(2) 0.0281(16) Uani 1 1 d . . .
H16B H 0.6214 0.5045 0.5014 0.034 Uiso 1 1 calc R . .
C17B C 0.6610(4) 0.3072(8) 0.4707(2) 0.0275(16) Uani 1 1 d . . .
H17B H 0.7048 0.2834 0.4957 0.033 Uiso 1 1 calc R . .
C18B C 0.6474(4) 0.2103(8) 0.4307(2) 0.0254(16) Uani 1 1 d . . .
H18B H 0.6829 0.1221 0.4280 0.030 Uiso 1 1 calc R . .
C19B C 0.4274(4) -0.1992(7) 0.3320(2) 0.0219(15) Uani 1 1 d . . .
C20B C 0.4159(4) -0.3062(8) 0.2944(2) 0.0272(16) Uani 1 1 d . . .
H20B H 0.4463 -0.2935 0.2640 0.033 Uiso 1 1 calc R . .
C21B C 0.3616(4) -0.4294(8) 0.3007(2) 0.0290(16) Uani 1 1 d . . .
H21B H 0.3544 -0.5008 0.2747 0.035 Uiso 1 1 calc R . .
C22B C 0.3167(4) -0.4489(8) 0.3457(2) 0.0293(16) Uani 1 1 d . . .
H22B H 0.2781 -0.5327 0.3499 0.035 Uiso 1 1 calc R . .
C23B C 0.3284(4) -0.3471(7) 0.3836(2) 0.0278(16) Uani 1 1 d . . .
H23B H 0.2999 -0.3633 0.4144 0.033 Uiso 1 1 calc R . .
C24B C 0.3822(4) -0.2194(7) 0.3771(2) 0.0253(15) Uani 1 1 d . . .
H24B H 0.3882 -0.1473 0.4029 0.030 Uiso 1 1 calc R . .
F1A F 0.6643(3) 0.0590(4) -0.03986(14) 0.0352(10) Uani 1 1 d . . .
F2A F 0.5211(3) 0.0610(4) -0.05513(13) 0.0327(10) Uani 1 1 d . . .
F3A F 0.3383(2) 0.3431(4) 0.03165(14) 0.0331(10) Uani 1 1 d . . .
F4A F 0.3869(2) 0.2352(4) -0.03438(13) 0.0333(10) Uani 1 1 d . . .
F1B F 0.5971(3) 0.4099(4) 0.29782(13) 0.0310(9) Uani 1 1 d . . .
F2B F 0.5019(3) 0.3603(4) 0.23837(13) 0.0307(9) Uani 1 1 d . . .
F3B F 0.3333(2) -0.0495(4) 0.24681(13) 0.0334(10) Uani 1 1 d . . .
F4B F 0.3536(2) 0.1884(4) 0.23658(13) 0.0338(10) Uani 1 1 d . . .
O1A O 0.6085(3) 0.4102(5) 0.06430(15) 0.0230(10) Uani 1 1 d . . .
O1B O 0.4953(3) 0.0242(5) 0.37024(15) 0.0240(10) Uani 1 1 d . . .

loop_
_atom_site_aniso_label
_atom_site_aniso_U_11
_atom_site_aniso_U_22
_atom_site_aniso_U_33
_atom_site_aniso_U_23
_atom_site_aniso_U_13
_atom_site_aniso_U_12
C1A 0.024(4) 0.030(4) 0.030(4) -0.002(3) 0.000(3) -0.004(3)
C2A 0.016(4) 0.031(4) 0.027(3) 0.005(3) 0.001(3) -0.003(3)
C3A 0.019(4) 0.020(4) 0.030(3) 0.003(3) 0.000(3) 0.003(3)
C4A 0.025(4) 0.025(4) 0.020(3) -0.004(3) 0.000(3) -0.003(3)
C5A 0.030(4) 0.031(4) 0.032(4) -0.003(3) 0.004(3) 0.009(3)
C6A 0.038(4) 0.025(4) 0.029(4) 0.001(3) 0.000(3) -0.003(3)
C7A 0.033(4) 0.028(4) 0.028(4) 0.004(3) 0.003(3) 0.000(3)
C8A 0.021(4) 0.029(4) 0.031(4) -0.001(3) 0.003(3) -0.008(3)
C9A 0.024(4) 0.027(4) 0.031(4) -0.001(3) 0.001(3) -0.003(3)
C10A 0.021(4) 0.024(4) 0.028(3) 0.002(3) 0.005(3) 0.001(3)
C11A 0.023(4) 0.020(4) 0.026(3) 0.002(3) 0.004(3) 0.002(3)
C12A 0.024(4) 0.029(4) 0.029(4) 0.000(3) 0.006(3) 0.002(3)
C13A 0.020(4) 0.024(4) 0.025(3) -0.001(3) -0.001(3) -0.004(3)
C14A 0.021(4) 0.035(4) 0.031(4) -0.002(3) 0.001(3) -0.001(3)
C15A 0.029(4) 0.027(4) 0.030(4) 0.002(3) 0.003(3) -0.004(3)
C16A 0.021(4) 0.029(4) 0.035(4) 0.000(3) 0.004(3) -0.005(3)
C17A 0.024(4) 0.021(4) 0.045(4) -0.007(3) 0.003(3) 0.001(3)
C18A 0.032(4) 0.020(4) 0.027(3) -0.002(3) -0.001(3) 0.001(3)
C19A 0.027(4) 0.021(4) 0.024(3) 0.001(3) 0.000(3) 0.005(3)
C20A 0.025(4) 0.023(4) 0.034(4) 0.001(3) -0.001(3) -0.004(3)
C21A 0.034(4) 0.029(4) 0.036(4) -0.004(3) 0.004(3) -0.001(3)
C22A 0.029(4) 0.036(4) 0.027(4) -0.007(3) 0.000(3) 0.006(3)
C23A 0.028(4) 0.028(4) 0.033(4) 0.003(3) 0.001(3) -0.002(3)
C24A 0.026(4) 0.035(4) 0.026(3) -0.001(3) 0.002(3) 0.009(3)
C1B 0.025(4) 0.034(4) 0.030(4) -0.003(3) -0.001(3) 0.001(3)
C2B 0.023(4) 0.021(4) 0.026(3) -0.002(3) 0.001(3) 0.001(3)
C3B 0.022(4) 0.026(4) 0.029(3) -0.002(3) 0.003(3) -0.003(3)
C4B 0.022(4) 0.019(3) 0.027(3) 0.000(3) -0.002(3) 0.000(3)
C5B 0.021(4) 0.032(4) 0.027(3) 0.000(3) 0.002(3) 0.004(3)
C6B 0.024(4) 0.042(5) 0.031(4) 0.007(3) 0.000(3) 0.004(4)
C7B 0.032(4) 0.030(4) 0.031(4) 0.000(3) 0.005(3) 0.009(3)
C8B 0.025(4) 0.027(4) 0.030(4) -0.002(3) -0.002(3) 0.003(3)
C9B 0.021(4) 0.021(4) 0.031(3) 0.001(3) -0.002(3) 0.005(3)
C10B 0.027(4) 0.028(4) 0.014(3) 0.000(3) -0.002(3) -0.003(3)
C11B 0.025(4) 0.022(4) 0.024(3) 0.003(3) 0.000(3) 0.000(3)
C12B 0.026(4) 0.024(4) 0.031(4) 0.001(3) 0.001(3) 0.005(3)
C13B 0.020(4) 0.026(4) 0.024(3) -0.005(3) -0.002(3) -0.003(3)
C14B 0.022(4) 0.031(4) 0.025(3) 0.005(3) -0.001(3) -0.004(3)
C15B 0.024(4) 0.028(4) 0.031(4) -0.004(3) 0.001(3) -0.002(3)
C16B 0.028(4) 0.026(4) 0.030(4) -0.006(3) 0.003(3) -0.003(3)
C17B 0.024(4) 0.031(4) 0.028(4) -0.002(3) -0.004(3) 0.001(3)
C18B 0.019(4) 0.030(4) 0.028(4) 0.001(3) 0.003(3) -0.001(3)
C19B 0.018(3) 0.020(4) 0.027(3) -0.003(3) 0.002(3) -0.006(3)
C20B 0.024(4) 0.031(4) 0.027(4) 0.003(3) -0.002(3) 0.000(3)
C21B 0.024(4) 0.034(4) 0.029(4) 0.000(3) -0.007(3) -0.001(3)
C22B 0.026(4) 0.028(4) 0.033(4) -0.003(3) -0.006(3) -0.010(3)
C23B 0.025(4) 0.029(4) 0.030(4) 0.001(3) 0.003(3) -0.006(3)
C24B 0.026(4) 0.023(4) 0.027(3) 0.000(3) -0.001(3) -0.002(3)
F1A 0.034(2) 0.030(2) 0.043(2) -0.0048(18) 0.0105(19) 0.0019(19)
F2A 0.035(2) 0.032(2) 0.031(2) -0.0041(17) -0.0017(18) -0.0078(19)
F3A 0.023(2) 0.034(2) 0.041(2) -0.0040(18) -0.0020(18) 0.0014(18)
F4A 0.029(2) 0.042(2) 0.029(2) -0.0036(18) -0.0056(17) -0.0051(19)
F1B 0.035(2) 0.025(2) 0.033(2) 0.0023(17) 0.0034(18) -0.0018(19)
F2B 0.037(2) 0.028(2) 0.027(2) 0.0049(16) -0.0002(17) 0.0006(18)
F3B 0.029(2) 0.036(2) 0.035(2) 0.0023(17) -0.0095(17) -0.0039(19)
F4B 0.030(2) 0.033(2) 0.038(2) 0.0106(18) -0.0079(18) 0.0024(19)
O1A 0.019(2) 0.022(2) 0.028(2) -0.0015(19) 0.0013(19) -0.0026(19)
O1B 0.023(2) 0.024(2) 0.025(2) -0.0001(19) -0.0002(19) -0.004(2)

loop_
_atom_type_symbol
_atom_type_description
_atom_type_scat_dispersion_real
_atom_type_scat_dispersion_imag
_atom_type_scat_source
C C 0.0033 0.0016 'International Tables Vol C Tables 4.2.6.8 and 6.1.1.4'
H H 0.0000 0.0000 'International Tables Vol C Tables 4.2.6.8 and 6.1.1.4'
O O 0.0106 0.0060 'International Tables Vol C Tables 4.2.6.8 and 6.1.1.4'
F F 0.0171 0.0103 'International Tables Vol C Tables 4.2.6.8 and 6.1.1.4'

loop_
_geom_angle_atom_site_label_1
_geom_angle_atom_site_label_2
_geom_angle_atom_site_label_3
_geom_angle
_geom_angle_site_symmetry_1
_geom_angle_site_symmetry_3
_geom_angle_publ_flag
F2A C1A C2A 127.8(6) . . ?
F2A C1A F1A 108.3(5) . . ?
C2A C1A F1A 123.9(6) . . ?
C1A C2A C11A 127.9(6) . . ?
C1A C2A C3A 126.3(6) . . ?
C11A C2A C3A 104.6(5) . . ?
O1A C3A C2A 100.9(5) . . ?
O1A C3A C13A 110.5(5) . . ?
C2A C3A C13A 118.4(5) . . ?
O1A C3A C4A 100.6(4) . . ?
C2A C3A C4A 104.9(5) . . ?
C13A C3A C4A 118.7(5) . . ?
C5A C4A C9A 121.6(6) . . ?
C5A C4A C3A 133.8(6) . . ?
C9A C4A C3A 104.4(5) . . ?
C4A C5A C6A 117.4(6) . . ?
C4A C5A H5A 121.3 . . ?
C6A C5A H5A 121.3 . . ?
C5A C6A C7A 121.0(7) . . ?
C5A C6A H6A 119.5 . . ?
C7A C6A H6A 119.5 . . ?
C8A C7A C6A 120.8(6) . . ?
C8A C7A H7A 119.6 . . ?
C6A C7A H7A 119.6 . . ?
C9A C8A C7A 118.2(6) . . ?
C9A C8A H8A 120.9 . . ?
C7A C8A H8A 120.9 . . ?
C8A C9A C4A 120.9(6) . . ?
C8A C9A C10A 133.3(6) . . ?
C4A C9A C10A 105.8(5) . . ?
O1A C10A C19A 112.0(5) . . ?
O1A C10A C9A 100.5(5) . . ?
C19A C10A C9A 115.9(5) . . ?
O1A C10A C11A 98.5(4) . . ?
C19A C10A C11A 119.5(5) . . ?
C9A C10A C11A 107.4(5) . . ?
C12A C11A C2A 128.2(6) . . ?
C12A C11A C10A 129.3(6) . . ?
C2A C11A C10A 102.0(5) . . ?
C11A C12A F4A 127.1(6) . . ?
C11A C12A F3A 125.6(6) . . ?
F4A C12A F3A 107.2(5) . . ?
C18A C13A C14A 119.4(6) . . ?
C18A C13A C3A 119.9(6) . . ?
C14A C13A C3A 120.7(6) . . ?
C13A C14A C15A 120.0(6) . . ?
C13A C14A H14A 120.0 . . ?
C15A C14A H14A 120.0 . . ?
C16A C15A C14A 121.0(6) . . ?
C16A C15A H15A 119.5 . . ?
C14A C15A H15A 119.5 . . ?
C15A C16A C17A 119.5(6) . . ?
C15A C16A H16A 120.2 . . ?
C17A C16A H16A 120.2 . . ?
C16A C17A C18A 119.8(7) . . ?
C16A C17A H17A 120.1 . . ?
C18A C17A H17A 120.1 . . ?
C13A C18A C17A 120.3(6) . . ?
C13A C18A H18A 119.9 . . ?
C17A C18A H18A 119.9 . . ?
C20A C19A C24A 119.1(6) . . ?
C20A C19A C10A 121.7(6) . . ?
C24A C19A C10A 119.1(6) . . ?
C21A C20A C19A 119.7(6) . . ?
C21A C20A H20A 120.2 . . ?
C19A C20A H20A 120.2 . . ?
C22A C21A C20A 121.1(7) . . ?
C22A C21A H21A 119.5 . . ?
C20A C21A H21A 119.5 . . ?
C21A C22A C23A 119.0(6) . . ?
C21A C22A H22A 120.5 . . ?
C23A C22A H22A 120.5 . . ?
C24A C23A C22A 120.5(6) . . ?
C24A C23A H23A 119.7 . . ?
C22A C23A H23A 119.7 . . ?
C23A C24A C19A 120.5(7) . . ?
C23A C24A H24A 119.7 . . ?
C19A C24A H24A 119.7 . . ?
F2B C1B C2B 127.5(6) . . ?
F2B C1B F1B 109.2(6) . . ?
C2B C1B F1B 123.2(6) . . ?
C1B C2B C11B 129.7(6) . . ?
C1B C2B C3B 124.5(6) . . ?
C11B C2B C3B 104.6(5) . . ?
O1B C3B C13B 109.0(5) . . ?
O1B C3B C4B 101.2(5) . . ?
C13B C3B C4B 120.9(6) . . ?
O1B C3B C2B 99.6(5) . . ?
C13B C3B C2B 118.9(6) . . ?
C4B C3B C2B 104.0(5) . . ?
C5B C4B C9B 121.3(6) . . ?
C5B C4B C3B 134.4(6) . . ?
C9B C4B C3B 104.2(5) . . ?
C4B C5B C6B 119.0(6) . . ?
C4B C5B H5B 120.5 . . ?
C6B C5B H5B 120.5 . . ?
C5B C6B C7B 120.6(6) . . ?
C5B C6B H6B 119.7 . . ?
C7B C6B H6B 119.7 . . ?
C6B C7B C8B 120.3(6) . . ?
C6B C7B H7B 119.8 . . ?
C8B C7B H7B 119.8 . . ?
C9B C8B C7B 118.4(6) . . ?
C9B C8B H8B 120.8 . . ?
C7B C8B H8B 120.8 . . ?
C8B C9B C4B 120.4(6) . . ?
C8B C9B C10B 133.5(6) . . ?
C4B C9B C10B 106.0(5) . . ?
O1B C10B C19B 112.0(5) . . ?
O1B C10B C9B 100.1(5) . . ?
C19B C10B C9B 117.1(5) . . ?
O1B C10B C11B 97.3(5) . . ?
C19B C10B C11B 119.9(5) . . ?
C9B C10B C11B 106.9(5) . . ?
C12B C11B C2B 128.1(6) . . ?
C12B C11B C10B 127.9(6) . . ?
C2B C11B C10B 102.9(5) . . ?
C11B C12B F3B 127.3(6) . . ?
C11B C12B F4B 125.4(6) . . ?
F3B C12B F4B 107.3(5) . . ?
C18B C13B C14B 119.2(6) . . ?
C18B C13B C3B 120.1(6) . . ?
C14B C13B C3B 120.5(6) . . ?
C15B C14B C13B 119.7(6) . . ?
C15B C14B H14B 120.1 . . ?
C13B C14B H14B 120.1 . . ?
C16B C15B C14B 121.3(6) . . ?
C16B C15B H15B 119.3 . . ?
C14B C15B H15B 119.3 . . ?
C15B C16B C17B 119.2(6) . . ?
C15B C16B H16B 120.4 . . ?
C17B C16B H16B 120.4 . . ?
C16B C17B C18B 120.6(6) . . ?
C16B C17B H17B 119.7 . . ?
C18B C17B H17B 119.7 . . ?
C13B C18B C17B 119.8(6) . . ?
C13B C18B H18B 120.1 . . ?
C17B C18B H18B 120.1 . . ?
C20B C19B C24B 118.9(6) . . ?
C20B C19B C10B 121.3(5) . . ?
C24B C19B C10B 119.8(5) . . ?
C21B C20B C19B 121.4(6) . . ?
C21B C20B H20B 119.3 . . ?
C19B C20B H20B 119.3 . . ?
C20B C21B C22B 119.5(6) . . ?
C20B C21B H21B 120.2 . . ?
C22B C21B H21B 120.2 . . ?
C23B C22B C21B 120.2(6) . . ?
C23B C22B H22B 119.9 . . ?
C21B C22B H22B 119.9 . . ?
C22B C23B C24B 120.5(6) . . ?
C22B C23B H23B 119.7 . . ?
C24B C23B H23B 119.7 . . ?
C23B C24B C19B 119.4(6) . . ?
C23B C24B H24B 120.3 . . ?
C19B C24B H24B 120.3 . . ?
C10A O1A C3A 97.0(4) . . ?
C10B O1B C3B 98.7(4) . . ?

loop_
_geom_bond_atom_site_label_1
_geom_bond_atom_site_label_2
_geom_bond_distance
_geom_bond_site_symmetry_2
_geom_bond_publ_flag
C1A F2A 1.309(8) . ?
C1A C2A 1.328(9) . ?
C1A F1A 1.346(8) . ?
C2A C11A 1.487(9) . ?
C2A C3A 1.517(9) . ?
C3A O1A 1.471(7) . ?
C3A C13A 1.520(9) . ?
C3A C4A 1.527(8) . ?
C4A C5A 1.374(9) . ?
C4A C9A 1.400(9) . ?
C5A C6A 1.396(9) . ?
C5A H5A 0.9500 . ?
C6A C7A 1.399(9) . ?
C6A H6A 0.9500 . ?
C7A C8A 1.383(9) . ?
C7A H7A 0.9500 . ?
C8A C9A 1.377(9) . ?
C8A H8A 0.9500 . ?
C9A C10A 1.538(9) . ?
C10A O1A 1.466(7) . ?
C10A C19A 1.510(9) . ?
C10A C11A 1.543(9) . ?
C11A C12A 1.293(9) . ?
C12A F4A 1.337(7) . ?
C12A F3A 1.344(7) . ?
C13A C18A 1.386(9) . ?
C13A C14A 1.390(9) . ?
C14A C15A 1.390(9) . ?
C14A H14A 0.9500 . ?
C15A C16A 1.375(10) . ?
C15A H15A 0.9500 . ?
C16A C17A 1.387(9) . ?
C16A H16A 0.9500 . ?
C17A C18A 1.404(9) . ?
C17A H17A 0.9500 . ?
C18A H18A 0.9500 . ?
C19A C20A 1.394(9) . ?
C19A C24A 1.409(9) . ?
C20A C21A 1.394(9) . ?
C20A H20A 0.9500 . ?
C21A C22A 1.392(9) . ?
C21A H21A 0.9500 . ?
C22A C23A 1.396(10) . ?
C22A H22A 0.9500 . ?
C23A C24A 1.378(9) . ?
C23A H23A 0.9500 . ?
C24A H24A 0.9500 . ?
C1B F2B 1.317(7) . ?
C1B C2B 1.331(9) . ?
C1B F1B 1.331(8) . ?
C2B C11B 1.466(9) . ?
C2B C3B 1.544(9) . ?
C3B O1B 1.463(7) . ?
C3B C13B 1.509(9) . ?
C3B C4B 1.523(9) . ?
C4B C5B 1.377(9) . ?
C4B C9B 1.411(9) . ?
C5B C6B 1.377(9) . ?
C5B H5B 0.9500 . ?
C6B C7B 1.406(10) . ?
C6B H6B 0.9500 . ?
C7B C8B 1.414(9) . ?
C7B H7B 0.9500 . ?
C8B C9B 1.372(9) . ?
C8B H8B 0.9500 . ?
C9B C10B 1.548(9) . ?
C10B O1B 1.456(7) . ?
C10B C19B 1.501(9) . ?
C10B C11B 1.552(9) . ?
C11B C12B 1.295(9) . ?
C12B F3B 1.340(8) . ?
C12B F4B 1.347(7) . ?
C13B C18B 1.390(9) . ?
C13B C14B 1.404(9) . ?
C14B C15B 1.377(9) . ?
C14B H14B 0.9500 . ?
C15B C16B 1.375(9) . ?
C15B H15B 0.9500 . ?
C16B C17B 1.384(9) . ?
C16B H16B 0.9500 . ?
C17B C18B 1.392(9) . ?
C17B H17B 0.9500 . ?
C18B H18B 0.9500 . ?
C19B C20B 1.399(9) . ?
C19B C24B 1.410(8) . ?
C20B C21B 1.375(9) . ?
C20B H20B 0.9500 . ?
C21B C22B 1.404(9) . ?
C21B H21B 0.9500 . ?
C22B C23B 1.376(9) . ?
C22B H22B 0.9500 . ?
C23B C24B 1.403(9) . ?
C23B H23B 0.9500 . ?
C24B H24B 0.9500 . ?
